data_7005987
loop_
_publ_author_name
'Adrian, Rafael A.'
'Zhu, Shourong'
'Powell, Douglas R.'
'Broker, Grant A.'
'Tiekink, Edward R. T.'
'Walmsley, Judith A.'

_publ_section_title
;
 Dinuclear palladium(ii) complexes with bridging amidate ligands.
;
_journal_issue 39
_journal_name_full 'Dalton transactions (Cambridge, England : 2003)'
_journal_page_first 4399
_journal_page_last 4404
_journal_paper_doi 10.1039/B707878A
_journal_year 2007
_chemical_formula_moiety 'C6 H23 N7 O9 Pd2'
_chemical_formula_sum 'C6 H23 N7 O9 Pd2'
_chemical_formula_weight 550.11
_chemical_name_systematic
;
?
;
_space_group_IT_number 14
_symmetry_cell_setting monoclinic
_symmetry_space_group_name_Hall '-P 2yn'
_symmetry_space_group_name_H-M 'P 1 21/n 1'
_atom_sites_solution_hydrogens geom
_atom_sites_solution_primary direct
_atom_sites_solution_secondary difmap
_audit_creation_method SHELXL-97
_cell_angle_alpha 90
_cell_angle_beta 105.70(3)
_cell_angle_gamma 90
_cell_formula_units_Z 4
_cell_length_a 11.052(2)
_cell_length_b 10.813(2)
_cell_length_c 14.687(3)
_cell_measurement_reflns_used 6366
_cell_measurement_temperature 103(2)
_cell_measurement_theta_max 27.5
_cell_measurement_theta_min 2.4
_cell_volume 1689.7(6)
_computing_cell_refinement CrystalClear
_computing_data_collection 'CrystalClear (Rigaku, 2005)'
_computing_data_reduction CrystalClear
_computing_molecular_graphics 'ORTEPII (Johnson, 1976) & DIAMOND (Crystal Impact, 2006)'
_computing_publication_material SHELXL97
_computing_structure_refinement 'SHELXL97 (Sheldrick, 1997)'
_computing_structure_solution 'PATTY in DIRDIF92 (Beurskens et al., 1992)'
_diffrn_ambient_temperature 103(2)
_diffrn_measured_fraction_theta_full 0.970
_diffrn_measured_fraction_theta_max 0.970
_diffrn_measurement_device_type AFC12\K/SATURN724
_diffrn_measurement_method \w
_diffrn_radiation_monochromator graphite
_diffrn_radiation_source 'fine-focus sealed tube'
_diffrn_radiation_type MoK\a
_diffrn_radiation_wavelength 0.71070
_diffrn_reflns_av_R_equivalents 0.063
_diffrn_reflns_av_sigmaI/netI 0.032
_diffrn_reflns_limit_h_max 13
_diffrn_reflns_limit_h_min -13
_diffrn_reflns_limit_k_max 13
_diffrn_reflns_limit_k_min -13
_diffrn_reflns_limit_l_max 18
_diffrn_reflns_limit_l_min -18
_diffrn_reflns_number 30834
_diffrn_reflns_theta_full 27.5
_diffrn_reflns_theta_max 26.5
_diffrn_reflns_theta_min 2.4
_diffrn_standards_decay_% '< 1'
_diffrn_standards_interval_count 0
_diffrn_standards_number 0
_exptl_absorpt_coefficient_mu 2.186
_exptl_absorpt_correction_T_max 1
_exptl_absorpt_correction_T_min 0.691
_exptl_absorpt_correction_type multi-scan
_exptl_absorpt_process_details 'ABSCOR (Higashi, 1995)'
_exptl_crystal_colour yellow
_exptl_crystal_density_diffrn 2.162
_exptl_crystal_density_method 'not measured'
_exptl_crystal_description plate
_exptl_crystal_F_000 1088
_exptl_crystal_size_max 0.28
_exptl_crystal_size_mid 0.12
_exptl_crystal_size_min 0.04
_refine_diff_density_max 1.34
_refine_diff_density_min -1.24
_refine_diff_density_rms 0.166
_refine_ls_extinction_method none
_refine_ls_goodness_of_fit_ref 1.17
_refine_ls_hydrogen_treatment constr
_refine_ls_matrix_type full
_refine_ls_number_parameters 218
_refine_ls_number_reflns 3766
_refine_ls_number_restraints 0
_refine_ls_restrained_S_all 1.17
_refine_ls_R_factor_all 0.043
_refine_ls_R_factor_gt 0.039
_refine_ls_shift/su_max <0.001
_refine_ls_shift/su_mean 0.000
_refine_ls_structure_factor_coef Fsqd
_refine_ls_weighting_details 'calc w=1/[\s^2^(Fo^2^)+(0.0286P)^2^+5.1374P] where P=(Fo^2^+2Fc^2^)/3'
_refine_ls_weighting_scheme calc
_refine_ls_wR_factor_gt 0.077
_refine_ls_wR_factor_ref 0.079
_reflns_number_gt 3310
_reflns_number_total 3468
_reflns_threshold_expression I>2\s(I)
_cod_data_source_file B707878A.txt
_cod_data_source_block complex_5
_cod_original_cell_volume 1689.8(6)
_cod_original_sg_symbol_H-M P21/n
_cod_database_code 7005987

loop_
_symmetry_equiv_pos_as_xyz
'x, y, z'
'-x+1/2, y+1/2, -z+1/2'
'-x, -y, -z'
'x-1/2, -y-1/2, z-1/2'

loop_
_atom_site_label
_atom_site_type_symbol
_atom_site_fract_x
_atom_site_fract_y
_atom_site_fract_z
_atom_site_U_iso_or_equiv
_atom_site_adp_type
_atom_site_occupancy
_atom_site_symmetry_multiplicity
_atom_site_calc_flag
_atom_site_refinement_flags
_atom_site_disorder_assembly
_atom_site_disorder_group
Pd1 Pd 0.13877(3) 0.27165(3) 0.21772(2) 0.01062(9) Uani 1 1 d . . .
Pd2 Pd 0.13286(3) -0.00863(3) 0.16499(2) 0.01102(9) Uani 1 1 d . . .
O2 O 0.2201(2) 0.1100(2) 0.26737(18) 0.0133(5) Uani 1 1 d . . .
H1 H 0.2833 0.0938 0.3244 0.020 Uiso 1 1 d R . .
O1 O 0.2406(3) 0.2745(2) 0.12162(19) 0.0151(6) Uani 1 1 d . . .
N1 N 0.0512(3) 0.4324(3) 0.1676(2) 0.0129(6) Uani 1 1 d . . .
H1A H 0.1075 0.4863 0.1530 0.015 Uiso 1 1 d R . .
H1B H -0.0123 0.4176 0.1136 0.015 Uiso 1 1 d R . .
N2 N 0.0415(3) 0.2850(3) 0.3156(2) 0.0140(7) Uani 1 1 d . . .
H2A H 0.0042 0.2104 0.3213 0.017 Uiso 1 1 d R . .
H2B H 0.0950 0.3051 0.3734 0.017 Uiso 1 1 d R . .
N3 N 0.0378(3) -0.0924(3) 0.2489(2) 0.0157(7) Uani 1 1 d . . .
H3A H 0.0921 -0.1387 0.2948 0.019 Uiso 1 1 d R . .
H3B H 0.0009 -0.0339 0.2782 0.019 Uiso 1 1 d R . .
N4 N 0.0465(3) -0.1377(3) 0.0675(2) 0.0150(7) Uani 1 1 d . . .
H4A H -0.0180 -0.1018 0.0220 0.018 Uiso 1 1 d R . .
H4B H 0.1030 -0.1707 0.0384 0.018 Uiso 1 1 d R . .
N5 N 0.2238(3) 0.0698(3) 0.0777(2) 0.0133(6) Uani 1 1 d . . .
H5 H 0.2351 0.0207 0.0329 0.016 Uiso 1 1 d R . .
C1 C -0.0014(4) 0.4869(3) 0.2414(3) 0.0144(8) Uani 1 1 d . . .
H1C H -0.0671 0.5484 0.2129 0.017 Uiso 1 1 calc R . .
H1D H 0.0656 0.5290 0.2901 0.017 Uiso 1 1 calc R . .
C2 C -0.0568(4) 0.3830(4) 0.2853(3) 0.0163(8) Uani 1 1 d . . .
H2C H -0.0830 0.4136 0.3406 0.020 Uiso 1 1 calc R . .
H2D H -0.1315 0.3488 0.2388 0.020 Uiso 1 1 calc R . .
C3 C -0.0605(4) -0.1737(4) 0.1877(3) 0.0169(8) Uani 1 1 d . . .
H3C H -0.1339 -0.1237 0.1538 0.020 Uiso 1 1 calc R . .
H3D H -0.0891 -0.2358 0.2269 0.020 Uiso 1 1 calc R . .
C4 C -0.0040(4) -0.2370(4) 0.1184(3) 0.0157(8) Uani 1 1 d . . .
H4C H -0.0686 -0.2863 0.0729 0.019 Uiso 1 1 calc R . .
H4D H 0.0645 -0.2931 0.1517 0.019 Uiso 1 1 calc R . .
C5 C 0.2688(4) 0.1817(4) 0.0767(3) 0.0135(8) Uani 1 1 d . . .
C6 C 0.3624(4) 0.2076(4) 0.0219(3) 0.0193(9) Uani 1 1 d . . .
H6A H 0.3333 0.2776 -0.0208 0.029 Uiso 1 1 calc R . .
H6B H 0.3712 0.1344 -0.0151 0.029 Uiso 1 1 calc R . .
H6C H 0.4439 0.2278 0.0658 0.029 Uiso 1 1 calc R . .
O3 O 0.2662(3) 0.0102(4) 0.5747(2) 0.0455(11) Uani 1 1 d . . .
O4 O 0.3563(3) 0.0949(3) 0.4779(2) 0.0261(7) Uani 1 1 d . . .
O5 O 0.1576(3) 0.0501(3) 0.4318(2) 0.0230(7) Uani 1 1 d . . .
N6 N 0.2592(3) 0.0527(3) 0.4949(2) 0.0184(7) Uani 1 1 d . . .
O6 O -0.1552(3) 0.1439(4) 0.1017(2) 0.0383(9) Uani 1 1 d . . .
O7 O -0.3457(3) 0.1246(3) 0.0102(2) 0.0353(8) Uani 1 1 d . . .
O8 O -0.3146(3) 0.1511(3) 0.1601(2) 0.0274(7) Uani 1 1 d . . .
N7 N -0.2710(3) 0.1414(3) 0.0904(2) 0.0196(8) Uani 1 1 d . . .
O9 O 0.6186(3) 0.5775(3) 0.1839(2) 0.0184(6) Uani 1 1 d . . .
H1O H 0.6451 0.5480 0.1401 0.028 Uiso 1 1 d R . .
H2O H 0.6771 0.5950 0.2316 0.028 Uiso 1 1 d R . .

loop_
_atom_site_aniso_label
_atom_site_aniso_U_11
_atom_site_aniso_U_22
_atom_site_aniso_U_33
_atom_site_aniso_U_23
_atom_site_aniso_U_13
_atom_site_aniso_U_12
Pd1 0.01125(15) 0.00980(15) 0.01068(16) 0.00022(10) 0.00276(12) 0.00021(10)
Pd2 0.01200(15) 0.01035(15) 0.01073(16) 0.00086(10) 0.00310(12) 0.00082(11)
O2 0.0127(13) 0.0145(13) 0.0087(13) 0.0013(10) -0.0041(11) 0.0043(11)
O1 0.0192(14) 0.0126(13) 0.0162(14) -0.0007(11) 0.0093(12) -0.0009(11)
N1 0.0134(15) 0.0122(15) 0.0134(16) 0.0020(12) 0.0044(13) 0.0011(13)
N2 0.0169(16) 0.0117(15) 0.0145(17) 0.0022(12) 0.0061(14) 0.0011(13)
N3 0.0189(17) 0.0127(16) 0.0159(17) 0.0027(13) 0.0055(14) 0.0033(13)
N4 0.0161(16) 0.0148(16) 0.0137(17) 0.0020(13) 0.0033(14) -0.0002(13)
N5 0.0137(15) 0.0161(16) 0.0097(16) -0.0019(13) 0.0027(13) -0.0019(13)
C1 0.0160(19) 0.0134(18) 0.013(2) -0.0007(15) 0.0029(16) -0.0001(15)
C2 0.0172(19) 0.0151(19) 0.017(2) 0.0010(15) 0.0050(17) 0.0043(16)
C3 0.0165(19) 0.0126(18) 0.023(2) 0.0025(16) 0.0080(17) 0.0013(15)
C4 0.0163(19) 0.0120(18) 0.018(2) 0.0018(15) 0.0040(17) -0.0025(15)
C5 0.0115(18) 0.0184(19) 0.0085(18) 0.0030(15) -0.0009(15) 0.0000(15)
C6 0.018(2) 0.022(2) 0.020(2) -0.0024(17) 0.0087(18) -0.0025(17)
O3 0.0250(18) 0.094(3) 0.0131(17) 0.0163(18) -0.0025(15) -0.0213(19)
O4 0.0234(16) 0.0384(18) 0.0180(16) 0.0028(13) 0.0081(13) -0.0130(14)
O5 0.0183(15) 0.0317(17) 0.0161(15) 0.0039(13) -0.0004(13) 0.0007(13)
N6 0.0202(18) 0.0221(18) 0.0128(18) 0.0017(14) 0.0042(15) -0.0023(15)
O6 0.0287(19) 0.063(3) 0.0279(19) -0.0049(17) 0.0156(16) -0.0071(17)
O7 0.037(2) 0.047(2) 0.0183(18) -0.0036(15) 0.0006(16) 0.0162(17)
O8 0.0259(17) 0.0406(19) 0.0179(16) 0.0013(14) 0.0100(14) 0.0017(14)
N7 0.0262(19) 0.0159(17) 0.0165(19) -0.0011(14) 0.0053(16) 0.0029(15)
O9 0.0181(14) 0.0212(15) 0.0162(15) -0.0035(12) 0.0051(12) 0.0009(12)

loop_
_atom_type_symbol
_atom_type_description
_atom_type_scat_dispersion_real
_atom_type_scat_dispersion_imag
_atom_type_scat_source
C C 0.0033 0.0016 'International Tables Vol C Tables 4.2.6.8 and 6.1.1.4'
H H 0.0000 0.0000 'International Tables Vol C Tables 4.2.6.8 and 6.1.1.4'
N N 0.0061 0.0033 'International Tables Vol C Tables 4.2.6.8 and 6.1.1.4'
O O 0.0106 0.0060 'International Tables Vol C Tables 4.2.6.8 and 6.1.1.4'
Pd Pd -0.9988 1.0072 'International Tables Vol C Tables 4.2.6.8 and 6.1.1.4'

loop_
_geom_angle_atom_site_label_1
_geom_angle_atom_site_label_2
_geom_angle_atom_site_label_3
_geom_angle
_geom_angle_site_symmetry_1
_geom_angle_site_symmetry_3
_geom_angle_publ_flag
O2 Pd1 N2 94.37(12) . . ?
O2 Pd1 N1 178.15(12) . . ?
N2 Pd1 N1 84.42(13) . . ?
O2 Pd1 O1 89.31(11) . . ?
N2 Pd1 O1 174.83(12) . . ?
N1 Pd1 O1 91.98(12) . . ?
O2 Pd1 Pd2 39.08(8) . . ?
N2 Pd1 Pd2 105.45(9) . . ?
N1 Pd1 Pd2 139.95(10) . . ?
O1 Pd1 Pd2 79.68(7) . . ?
O2 Pd2 N5 89.21(12) . . ?
O2 Pd2 N3 93.03(12) . . ?
N5 Pd2 N3 177.76(13) . . ?
O2 Pd2 N4 176.34(12) . . ?
N5 Pd2 N4 93.47(13) . . ?
N3 Pd2 N4 84.29(13) . . ?
O2 Pd2 Pd1 39.02(7) . . ?
N5 Pd2 Pd1 76.65(9) . . ?
N3 Pd2 Pd1 105.13(9) . . ?
N4 Pd2 Pd1 144.22(9) . . ?
Pd1 O2 Pd2 101.90(11) . . ?
Pd1 O2 H1 129.1 . . ?
Pd2 O2 H1 129.1 . . ?
C5 O1 Pd1 127.0(2) . . ?
C1 N1 Pd1 108.6(2) . . ?
C1 N1 H1A 110.0 . . ?
Pd1 N1 H1A 110.0 . . ?
C1 N1 H1B 109.9 . . ?
Pd1 N1 H1B 110.0 . . ?
H1A N1 H1B 108.4 . . ?
C2 N2 Pd1 108.8(2) . . ?
C2 N2 H2A 109.9 . . ?
Pd1 N2 H2A 109.9 . . ?
C2 N2 H2B 109.9 . . ?
Pd1 N2 H2B 109.9 . . ?
H2A N2 H2B 108.4 . . ?
C3 N3 Pd2 108.0(2) . . ?
C3 N3 H3A 110.1 . . ?
Pd2 N3 H3A 110.1 . . ?
C3 N3 H3B 110.1 . . ?
Pd2 N3 H3B 110.1 . . ?
H3A N3 H3B 108.4 . . ?
C4 N4 Pd2 107.8(2) . . ?
C4 N4 H4A 110.1 . . ?
Pd2 N4 H4A 110.1 . . ?
C4 N4 H4B 110.2 . . ?
Pd2 N4 H4B 110.1 . . ?
H4A N4 H4B 108.4 . . ?
C5 N5 Pd2 130.7(3) . . ?
C5 N5 H5 114.7 . . ?
Pd2 N5 H5 114.7 . . ?
N1 C1 C2 107.5(3) . . ?
N1 C1 H1C 110.2 . . ?
C2 C1 H1C 110.2 . . ?
N1 C1 H1D 110.2 . . ?
C2 C1 H1D 110.2 . . ?
H1C C1 H1D 108.5 . . ?
N2 C2 C1 108.0(3) . . ?
N2 C2 H2C 110.1 . . ?
C1 C2 H2C 110.1 . . ?
N2 C2 H2D 110.1 . . ?
C1 C2 H2D 110.1 . . ?
H2C C2 H2D 108.4 . . ?
N3 C3 C4 108.0(3) . . ?
N3 C3 H3C 110.1 . . ?
C4 C3 H3C 110.1 . . ?
N3 C3 H3D 110.1 . . ?
C4 C3 H3D 110.1 . . ?
H3C C3 H3D 108.4 . . ?
C3 C4 N4 107.0(3) . . ?
C3 C4 H4C 110.3 . . ?
N4 C4 H4C 110.3 . . ?
C3 C4 H4D 110.3 . . ?
N4 C4 H4D 110.3 . . ?
H4C C4 H4D 108.6 . . ?
O1 C5 N5 124.8(4) . . ?
O1 C5 C6 115.3(3) . . ?
N5 C5 C6 119.9(4) . . ?
C5 C6 H6A 109.5 . . ?
C5 C6 H6B 109.5 . . ?
H6A C6 H6B 109.5 . . ?
C5 C6 H6C 109.5 . . ?
H6A C6 H6C 109.5 . . ?
H6B C6 H6C 109.5 . . ?
O3 N6 O5 120.3(3) . . ?
O3 N6 O4 119.0(4) . . ?
O5 N6 O4 120.6(3) . . ?
O6 N7 O8 120.0(4) . . ?
O6 N7 O7 121.3(4) . . ?
O8 N7 O7 118.6(4) . . ?
H1O O9 H2O 112.2 . . ?

loop_
_geom_bond_atom_site_label_1
_geom_bond_atom_site_label_2
_geom_bond_distance
_geom_bond_site_symmetry_2
_geom_bond_publ_flag
Pd1 O2 2.010(3) . ?
Pd1 N2 2.020(3) . ?
Pd1 N1 2.029(3) . ?
Pd1 O1 2.029(3) . ?
Pd1 Pd2 3.1243(7) . ?
Pd2 O2 2.013(3) . ?
Pd2 N5 2.018(3) . ?
Pd2 N3 2.035(3) . ?
Pd2 N4 2.042(3) . ?
O2 H1 0.9501 . ?
O1 C5 1.286(5) . ?
N1 C1 1.484(5) . ?
N1 H1A 0.9193 . ?
N1 H1B 0.9197 . ?
N2 C2 1.495(5) . ?
N2 H2A 0.9200 . ?
N2 H2B 0.9197 . ?
N3 C3 1.494(5) . ?
N3 H3A 0.9199 . ?
N3 H3B 0.9201 . ?
N4 C4 1.500(5) . ?
N4 H4A 0.9207 . ?
N4 H4B 0.9189 . ?
N5 C5 1.309(5) . ?
N5 H5 0.8803 . ?
C1 C2 1.506(5) . ?
C1 H1C 0.9900 . ?
C1 H1D 0.9900 . ?
C2 H2C 0.9900 . ?
C2 H2D 0.9900 . ?
C3 C4 1.497(6) . ?
C3 H3C 0.9900 . ?
C3 H3D 0.9900 . ?
C4 H4C 0.9900 . ?
C4 H4D 0.9900 . ?
C5 C6 1.499(5) . ?
C6 H6A 0.9800 . ?
C6 H6B 0.9800 . ?
C6 H6C 0.9800 . ?
O3 N6 1.243(5) . ?
O4 N6 1.251(4) . ?
O5 N6 1.248(5) . ?
O6 N7 1.245(5) . ?
O7 N7 1.255(5) . ?
O8 N7 1.248(4) . ?
O9 H1O 0.8385 . ?
O9 H2O 0.8364 . ?
